data_7714511
loop_
_publ_author_name
'Hughes, Jack W. J.'
'Babula, Dawid J.'
'Stowers-Veitch, Findlay'
'Yuan, Kang'
'Uzelac, Marina'
'Nichol, Gary S.'
'Ingleson, Michael J.'
'Garden, Jennifer A.'

_publ_section_title
;
 NacNac-zinc-pyridonate mediated &#x3b5;-caprolactone ROP.
;
_journal_name_full 'Dalton transactions (Cambridge, England : 2003)'
_journal_paper_doi 10.1039/d3dt03344a
_journal_year 2023
_chemical_formula_moiety 'C34 H45 N3 O Zn, 0.5(C H2 Cl2)'
_chemical_formula_sum 'C34.5 H46 Cl N3 O Zn'
_chemical_formula_weight 619.56
_space_group_crystal_system monoclinic
_space_group_IT_number 14
_space_group_name_Hall '-P 2ybc'
_space_group_name_H-M_alt 'P 1 21/c 1'
_atom_sites_solution_hydrogens geom
_atom_sites_solution_primary dual
_audit_creation_date 2021-12-08
_audit_creation_method
;
Olex2 1.3
(compiled 2020.11.12 svn.r5f609507 for OlexSys, GUI svn.r6408)
;
_audit_update_record
;
2023-07-27 deposited with the CCDC.	2023-11-13 downloaded from the CCDC.
;
_cell_angle_alpha 90
_cell_angle_beta 135.126(9)
_cell_angle_gamma 90
_cell_formula_units_Z 4
_cell_length_a 13.2654(6)
_cell_length_b 16.8069(3)
_cell_length_c 21.0819(11)
_cell_measurement_reflns_used 23702
_cell_measurement_temperature 120.01(11)
_cell_measurement_theta_max 28.9070
_cell_measurement_theta_min 3.4570
_cell_volume 3316.2(6)
_computing_cell_refinement 'CrysAlisPro 1.171.40.53 (Rigaku OD, 2019)'
_computing_data_collection 'CrysAlisPro 1.171.40.53 (Rigaku OD, 2019)'
_computing_data_reduction 'CrysAlisPro 1.171.40.53 (Rigaku OD, 2019)'
_computing_molecular_graphics 'Olex2 1.3 (Dolomanov et al., 2009)'
_computing_publication_material 'Olex2 1.3 (Dolomanov et al., 2009)'
_computing_structure_refinement 'SHELXL 2018/3 (Sheldrick, 2015)'
_computing_structure_solution 'SHELXT 2018/2 (Sheldrick, 2018)'
_diffrn_ambient_environment N~2~
_diffrn_ambient_temperature 120.01(11)
_diffrn_detector 'CCD plate'
_diffrn_detector_area_resol_mean 8.0521
_diffrn_detector_type Eos
_diffrn_measured_fraction_theta_full 0.997
_diffrn_measured_fraction_theta_max 0.904
_diffrn_measurement_details
;
List of Runs (angles in degrees, time in seconds):

  # Type    Start    End  Width  t~exp~   \w     \q     \k     \f   Frames
#--------------------------------------------------------------------------
  1  \w    -69.00   0.00   1.00   25.00    --  -15.82 124.00 168.00   69
  2  \w    -83.00 -14.00   1.00   25.00    --  -15.82 148.00 -26.00   69
  3  \w     14.00  85.00   1.00   25.00    --   17.54-148.00 -74.00   71
  4  \w      0.00  70.00   1.00   25.00    --   17.54-124.00  89.00   70
  5  \w    -88.00 -39.00   1.00   25.00    --  -15.82-178.00-150.00   49
  6  \w    -85.00   3.00   1.00   25.00    --  -15.82 -38.00 150.00   88
  7  \w    -35.00  53.00   1.00   25.00    --  -15.82  38.00 -30.00   88
  8  \w    -33.00  51.00   1.00   25.00    --  -15.82  57.00 -90.00   84
  9  \w     -9.00  39.00   1.00   25.00    --   17.54  77.00-180.00   48
 10  \w     -9.00  39.00   1.00   25.00    --   17.54  77.00 -30.00   48
 11  \w     -9.00  39.00   1.00   25.00    --   17.54  77.00 150.00   48
 12  \w    -33.00  51.00   1.00   25.00    --  -15.82  57.00 120.00   84
 13  \w    -39.00  11.00   1.00   25.00    --  -15.82 -77.00-150.00   50
 14  \w     -9.00  20.00   1.00   25.00    --   17.54  77.00 120.00   29
 15  \w      1.00  85.00   1.00   25.00    --   17.54  57.00  30.00   84
;
_diffrn_measurement_device 'four-circle diffractometer'
_diffrn_measurement_device_type 'Xcalibur, Eos'
_diffrn_measurement_method '\w scans'
_diffrn_orient_matrix_type 'CrysAlisPro convention (1999,Acta A55,543-557)'
_diffrn_orient_matrix_UB_11 0.0445632000
_diffrn_orient_matrix_UB_12 -0.0265418000
_diffrn_orient_matrix_UB_13 0.0370152000
_diffrn_orient_matrix_UB_21 0.0301785000
_diffrn_orient_matrix_UB_22 0.0326000000
_diffrn_orient_matrix_UB_23 0.0300909000
_diffrn_orient_matrix_UB_31 -0.0533769000
_diffrn_orient_matrix_UB_32 -0.0037062000
_diffrn_orient_matrix_UB_33 -0.0001161000
_diffrn_radiation_monochromator graphite
_diffrn_radiation_probe x-ray
_diffrn_radiation_type 'Mo K\a'
_diffrn_radiation_wavelength 0.71073
_diffrn_reflns_av_R_equivalents 0.0419
_diffrn_reflns_av_unetI/netI 0.0300
_diffrn_reflns_Laue_measured_fraction_full 0.997
_diffrn_reflns_Laue_measured_fraction_max 0.904
_diffrn_reflns_limit_h_max 18
_diffrn_reflns_limit_h_min -17
_diffrn_reflns_limit_k_max 23
_diffrn_reflns_limit_k_min -22
_diffrn_reflns_limit_l_max 26
_diffrn_reflns_limit_l_min -29
_diffrn_reflns_number 72427
_diffrn_reflns_point_group_measured_fraction_full 0.997
_diffrn_reflns_point_group_measured_fraction_max 0.904
_diffrn_reflns_theta_full 25.242
_diffrn_reflns_theta_max 29.535
_diffrn_reflns_theta_min 3.320
_diffrn_source 'fine-focus sealed X-ray tube'
_diffrn_source_type 'Enhance (Mo) X-ray Source'
_exptl_absorpt_coefficient_mu 0.851
_exptl_absorpt_correction_T_max 1.00000
_exptl_absorpt_correction_T_min 0.82761
_exptl_absorpt_correction_type multi-scan
_exptl_absorpt_process_details
;
CrysAlisPro 1.171.40.53 (Rigaku Oxford Diffraction, 2019)
Empirical absorption correction using spherical harmonics,
 implemented in SCALE3 ABSPACK scaling algorithm.
;
_exptl_crystal_colour 'clear colourless'
_exptl_crystal_colour_lustre clear
_exptl_crystal_colour_primary colourless
_exptl_crystal_density_diffrn 1.241
_exptl_crystal_description plate
_exptl_crystal_F_000 1316
_exptl_crystal_size_max 0.439
_exptl_crystal_size_mid 0.158
_exptl_crystal_size_min 0.09
_refine_diff_density_max 0.594
_refine_diff_density_min -0.483
_refine_diff_density_rms 0.056
_refine_ls_extinction_method none
_refine_ls_goodness_of_fit_ref 1.032
_refine_ls_hydrogen_treatment constr
_refine_ls_matrix_type full
_refine_ls_number_parameters 411
_refine_ls_number_reflns 8388
_refine_ls_number_restraints 8
_refine_ls_restrained_S_all 1.031
_refine_ls_R_factor_all 0.0469
_refine_ls_R_factor_gt 0.0326
_refine_ls_shift/su_max 0.001
_refine_ls_shift/su_mean 0.000
_refine_ls_structure_factor_coef Fsqd
_refine_ls_weighting_details 'w=1/[\s^2^(Fo^2^)+(0.0339P)^2^+1.8135P] where P=(Fo^2^+2Fc^2^)/3'
_refine_ls_weighting_scheme calc
_refine_ls_wR_factor_gt 0.0735
_refine_ls_wR_factor_ref 0.0795
_reflns_Friedel_coverage 0.000
_reflns_number_gt 6909
_reflns_number_total 8388
_reflns_threshold_expression 'I > 2\s(I)'
_cod_data_source_file d3dt03344a2.cif
_cod_data_source_block db8-8_reprocessed
_cod_original_cell_volume 3316.2(4)
_cod_original_formula_sum 'C34.50 H46 Cl N3 O Zn'
_cod_database_code 7714511
_shelx_shelxl_version_number 2018/3
_chemical_oxdiff_formula 'Zn1 N3 O1 C34 H46'
_chemical_oxdiff_usercomment '@ 120 K '
_shelx_space_group_comment
;
The symmetry employed for this shelxl refinement is uniquely defined
by the following loop, which should always be used as a source of
symmetry information in preference to the above space-group names.
They are only intended as comments.
;
_shelx_estimated_absorpt_t_max 0.927
_shelx_estimated_absorpt_t_min 0.706
_reflns_odcompleteness_completeness 99.70
_reflns_odcompleteness_iscentric 1
_reflns_odcompleteness_theta 26.32
_olex2_refinement_description
;
1. Fixed Uiso
 At 1.2 times of:
  All C(H) groups, All C(H,H) groups
 At 1.5 times of:
  All C(H,H,H) groups
2. Restrained distances
 Zn1-O1 \\sim Zn1-O1A
 with sigma of 0.02
 N3-C31 \\sim N3A-C31A
 with sigma of 0.02
 N3-C30 \\sim N3A-C30A
 with sigma of 0.02
 C31-C32 \\sim C31A-C32A
 with sigma of 0.02
 C33-C34 \\sim C33A-C34A
 with sigma of 0.02
 C33-C32 \\sim C33A-C32A
 with sigma of 0.02
 C30-C34 \\sim C30A-C34A
 with sigma of 0.02
 C30-O1 \\sim C30A-O1A
 with sigma of 0.02
3. Uiso/Uaniso restraints and constraints
Uanis(O1A) = Uanis(O1)
Uanis(N3A) = Uanis(N3)
Uanis(C34) = Uanis(C34A)
Uanis(C33) = Uanis(C33A)
Uanis(C32) = Uanis(C32A)
Uanis(C31) = Uanis(C31A)
Uanis(C30) = Uanis(C30A)
4. Others
 Sof(C30A)=Sof(C31A)=Sof(H31A)=Sof(C32A)=Sof(H32A)=Sof(C33A)=Sof(H33A)=
 Sof(C34A)=Sof(H34A)=Sof(N3A)=Sof(O1A)=1-FVAR(1)
 Sof(C30)=Sof(C31)=Sof(H31)=Sof(C32)=Sof(H32)=Sof(C33)=Sof(H33)=Sof(C34)=
 Sof(H34)=Sof(N3)=Sof(O1)=FVAR(1)
 Fixed Sof: C35(0.5) H35A(0.5) H35B(0.5) Cl1(0.5) Cl1A(0.5)
5.a Ternary CH refined with riding coordinates:
 C10(H10), C13(H13), C22(H22), C25(H25)
5.b Secondary CH2 refined with riding coordinates:
 C35(H35A,H35B)
5.c Aromatic/amide H refined with riding coordinates:
 C2(H2), C6(H6), C7(H7), C8(H8), C18(H18), C19(H19), C20(H20), C31(H31),
 C31A(H31A), C32(H32), C32A(H32A), C33(H33), C33A(H33A), C34(H34), C34A(H34A)
5.d Idealised Me refined as rotating group:
 C11(H11A,H11B,H11C), C12(H12A,H12B,H12C), C14(H14A,H14B,H14C), C15(H15A,H15B,
 H15C), C23(H23A,H23B,H23C), C24(H24A,H24B,H24C), C26(H26A,H26B,H26C), C27(H27A,
 H27B,H27C), C28(H28A,H28B,H28C), C29(H29A,H29B,H29C)
;
_olex2_submission_special_instructions 'No special instructions were received'
_oxdiff_exptl_absorpt_empirical_details
;
Empirical correction (ABSPACK) includes:
- Absorption correction using spherical harmonics
- Frame scaling
;
_oxdiff_exptl_absorpt_empirical_full_max 1.272
_oxdiff_exptl_absorpt_empirical_full_min 0.832

loop_
_space_group_symop_operation_xyz
'x, y, z'
'-x, y+1/2, -z+1/2'
'-x, -y, -z'
'x, -y-1/2, z-1/2'

loop_
_atom_site_label
_atom_site_type_symbol
_atom_site_fract_x
_atom_site_fract_y
_atom_site_fract_z
_atom_site_U_iso_or_equiv
_atom_site_adp_type
_atom_site_occupancy
_atom_site_site_symmetry_order
_atom_site_calc_flag
_atom_site_refinement_flags_posn
_atom_site_refinement_flags_adp
_atom_site_refinement_flags_occupancy
_atom_site_disorder_assembly
_atom_site_disorder_group
C1 C 0.75254(16) 0.28024(9) 0.70529(10) 0.0169(3) Uani 1 1 d . . . . .
C2 C 0.66086(16) 0.26827(9) 0.71660(10) 0.0184(3) Uani 1 1 d . . . . .
H2 H 0.660412 0.216912 0.732808 0.022 Uiso 1 1 calc R U . . .
C3 C 0.56982(16) 0.32251(9) 0.70700(10) 0.0168(3) Uani 1 1 d . . . . .
C4 C 0.86530(16) 0.36002(9) 0.67596(11) 0.0182(3) Uani 1 1 d . . . . .
C5 C 0.98144(17) 0.40703(10) 0.74789(11) 0.0224(3) Uani 1 1 d . . . . .
C6 C 1.08998(18) 0.42275(11) 0.75246(13) 0.0304(4) Uani 1 1 d . . . . .
H6 H 1.167829 0.453487 0.799474 0.036 Uiso 1 1 calc R U . . .
C7 C 1.08395(19) 0.39362(12) 0.68869(14) 0.0348(5) Uani 1 1 d . . . . .
H7 H 1.158398 0.403603 0.693778 0.042 Uiso 1 1 calc R U . . .
C8 C 0.96787(19) 0.34981(11) 0.61762(13) 0.0307(4) Uani 1 1 d . . . . .
H8 H 0.963953 0.331322 0.574329 0.037 Uiso 1 1 calc R U . . .
C9 C 0.85572(18) 0.33247(10) 0.60898(11) 0.0230(3) Uani 1 1 d . . . . .
C10 C 0.98762(18) 0.44032(11) 0.81744(12) 0.0263(4) Uani 1 1 d . . . . .
H10 H 0.889431 0.453008 0.786251 0.032 Uiso 1 1 calc R U . . .
C11 C 1.0454(2) 0.37999(13) 0.89119(13) 0.0381(5) Uani 1 1 d . . . . .
H11A H 1.139848 0.363946 0.921072 0.057 Uiso 1 1 calc R U . . .
H11B H 0.983890 0.334278 0.864802 0.057 Uiso 1 1 calc R U . . .
H11C H 1.048525 0.403912 0.933928 0.057 Uiso 1 1 calc R U . . .
C12 C 1.0742(2) 0.51699(12) 0.86096(15) 0.0417(5) Uani 1 1 d . . . . .
H12A H 1.173957 0.505081 0.900664 0.063 Uiso 1 1 calc R U . . .
H12B H 1.058194 0.541061 0.894492 0.063 Uiso 1 1 calc R U . . .
H12C H 1.044991 0.553076 0.815096 0.063 Uiso 1 1 calc R U . . .
C13 C 0.72572(19) 0.28842(10) 0.52686(12) 0.0254(4) Uani 1 1 d . . . . .
H13 H 0.666644 0.274493 0.537255 0.031 Uiso 1 1 calc R U . . .
C14 C 0.6371(2) 0.34315(12) 0.44436(12) 0.0315(4) Uani 1 1 d . . . . .
H14A H 0.616045 0.391678 0.457114 0.047 Uiso 1 1 calc R U . . .
H14B H 0.549435 0.317019 0.394058 0.047 Uiso 1 1 calc R U . . .
H14C H 0.690270 0.354979 0.430314 0.047 Uiso 1 1 calc R U . . .
C15 C 0.7629(3) 0.21113(13) 0.50862(16) 0.0456(5) Uani 1 1 d . . . . .
H15A H 0.816725 0.223324 0.495062 0.068 Uiso 1 1 calc R U . . .
H15B H 0.676556 0.183982 0.458510 0.068 Uiso 1 1 calc R U . . .
H15C H 0.818876 0.177664 0.560857 0.068 Uiso 1 1 calc R U . . .
C16 C 0.45269(16) 0.44648(9) 0.67240(10) 0.0162(3) Uani 1 1 d . . . . .
C17 C 0.30274(17) 0.44054(9) 0.60641(11) 0.0182(3) Uani 1 1 d . . . . .
C18 C 0.22679(18) 0.49112(10) 0.61298(12) 0.0238(3) Uani 1 1 d . . . . .
H18 H 0.127610 0.488043 0.569893 0.029 Uiso 1 1 calc R U . . .
C19 C 0.29584(19) 0.54548(10) 0.68198(12) 0.0267(4) Uani 1 1 d . . . . .
H19 H 0.243602 0.577161 0.686447 0.032 Uiso 1 1 calc R U . . .
C20 C 0.44306(19) 0.55284(10) 0.74463(12) 0.0247(3) Uani 1 1 d . . . . .
H20 H 0.488804 0.590504 0.790169 0.030 Uiso 1 1 calc R U . . .
C21 C 0.52363(17) 0.50461(9) 0.74041(11) 0.0188(3) Uani 1 1 d . . . . .
C22 C 0.22148(16) 0.38396(10) 0.52725(11) 0.0204(3) Uani 1 1 d . . . . .
H22 H 0.291091 0.348833 0.537766 0.025 Uiso 1 1 calc R U . . .
C23 C 0.11437(19) 0.33166(11) 0.51549(13) 0.0294(4) Uani 1 1 d . . . . .
H23A H 0.039561 0.364386 0.499156 0.044 Uiso 1 1 calc R U . . .
H23B H 0.162472 0.304699 0.570928 0.044 Uiso 1 1 calc R U . . .
H23C H 0.074062 0.293178 0.469018 0.044 Uiso 1 1 calc R U . . .
C24 C 0.14403(18) 0.43061(11) 0.44076(12) 0.0268(4) Uani 1 1 d . . . . .
H24A H 0.068259 0.461275 0.425541 0.040 Uiso 1 1 calc R U . . .
H24B H 0.104903 0.394201 0.392834 0.040 Uiso 1 1 calc R U . . .
H24C H 0.210311 0.465641 0.449636 0.040 Uiso 1 1 calc R U . . .
C25 C 0.68557(18) 0.51409(10) 0.80896(11) 0.0242(3) Uani 1 1 d . . . . .
H25 H 0.714591 0.499903 0.778692 0.029 Uiso 1 1 calc R U . . .
C26 C 0.7355(2) 0.59954(11) 0.84317(13) 0.0309(4) Uani 1 1 d . . . . .
H26A H 0.682093 0.635318 0.792939 0.046 Uiso 1 1 calc R U . . .
H26B H 0.835305 0.603920 0.877885 0.046 Uiso 1 1 calc R U . . .
H26C H 0.720229 0.612953 0.880123 0.046 Uiso 1 1 calc R U . . .
C27 C 0.7624(2) 0.45731(12) 0.88838(13) 0.0372(4) Uani 1 1 d . . . . .
H27A H 0.742632 0.403360 0.867443 0.056 Uiso 1 1 calc R U . . .
H27B H 0.729347 0.466179 0.916170 0.056 Uiso 1 1 calc R U . . .
H27C H 0.863464 0.466699 0.931430 0.056 Uiso 1 1 calc R U . . .
C28 C 0.85573(18) 0.21369(10) 0.73606(12) 0.0248(4) Uani 1 1 d . . . . .
H28A H 0.828627 0.189077 0.684677 0.037 Uiso 1 1 calc R U . . .
H28B H 0.853483 0.174833 0.768417 0.037 Uiso 1 1 calc R U . . .
H28C H 0.950587 0.234906 0.774601 0.037 Uiso 1 1 calc R U . . .
C29 C 0.50811(19) 0.29413(10) 0.74199(12) 0.0238(3) Uani 1 1 d . . . . .
H29A H 0.517225 0.335461 0.777218 0.036 Uiso 1 1 calc R U . . .
H29B H 0.559029 0.247747 0.778674 0.036 Uiso 1 1 calc R U . . .
H29C H 0.408990 0.281190 0.692230 0.036 Uiso 1 1 calc R U . . .
C30 C 0.6560(7) 0.5915(2) 0.5998(4) 0.0171(8) Uani 0.878(17) 1 d D . P A 1
C30A C 0.653(6) 0.5984(14) 0.608(3) 0.0171(8) Uani 0.122(17) 1 d D . P A 2
C31 C 0.5973(6) 0.7134(3) 0.5268(4) 0.0199(7) Uani 0.878(17) 1 d D . P A 1
H31 H 0.543731 0.741497 0.473257 0.024 Uiso 0.878(17) 1 calc R U P A 1
C31A C 0.587(5) 0.717(3) 0.534(3) 0.0199(7) Uani 0.122(17) 1 d D . P A 2
H31A H 0.524430 0.744927 0.479493 0.024 Uiso 0.122(17) 1 calc R U P A 2
C32 C 0.6944(5) 0.7541(3) 0.6060(3) 0.0292(9) Uani 0.878(17) 1 d D . P A 1
H32 H 0.705696 0.808732 0.606111 0.035 Uiso 0.878(17) 1 calc R U P A 1
C32A C 0.679(4) 0.761(2) 0.609(2) 0.0292(9) Uani 0.122(17) 1 d D . P A 2
H32A H 0.693115 0.815534 0.612020 0.035 Uiso 0.122(17) 1 calc R U P A 2
C33 C 0.7767(5) 0.7124(3) 0.6870(3) 0.0289(7) Uani 0.878(17) 1 d D . P A 1
H33 H 0.844974 0.738161 0.742067 0.035 Uiso 0.878(17) 1 calc R U P A 1
C33A C 0.748(4) 0.711(2) 0.683(3) 0.0289(7) Uani 0.122(17) 1 d D . P A 2
H33A H 0.787700 0.737651 0.735677 0.035 Uiso 0.122(17) 1 calc R U P A 2
C34 C 0.7535(9) 0.6325(3) 0.6826(4) 0.0252(7) Uani 0.878(17) 1 d D . P A 1
H34 H 0.803203 0.604323 0.735683 0.030 Uiso 0.878(17) 1 calc R U P A 1
C34A C 0.768(7) 0.631(2) 0.693(3) 0.0252(7) Uani 0.122(17) 1 d D . P A 2
H34A H 0.843057 0.603315 0.745455 0.030 Uiso 0.122(17) 1 calc R U P A 2
N1 N 0.75138(13) 0.34552(7) 0.66959(8) 0.0148(2) Uani 1 1 d . . . . .
N2 N 0.53593(13) 0.39424(7) 0.67003(8) 0.0146(2) Uani 1 1 d . . . . .
N3 N 0.5753(17) 0.6340(4) 0.5225(5) 0.0152(8) Uani 0.878(17) 1 d D . P A 1
N3A N 0.578(13) 0.636(3) 0.528(4) 0.0152(8) Uani 0.122(17) 1 d D . P A 2
O1 O 0.6451(4) 0.51560(15) 0.59468(17) 0.0284(7) Uani 0.878(17) 1 d D . P A 1
O1A O 0.620(2) 0.5249(9) 0.6022(14) 0.0284(7) Uani 0.122(17) 1 d D . P A 2
Zn1 Zn 0.58121(2) 0.41714(2) 0.59970(2) 0.01280(5) Uani 1 1 d D . . . .
C35 C 0.5007(5) -0.0286(4) 0.5541(4) 0.077(2) Uani 0.5 1 d . . P B -1
H35A H 0.419579 -0.038796 0.545428 0.093 Uiso 0.5 1 calc R U P B -1
H35B H 0.583065 -0.055538 0.608685 0.093 Uiso 0.5 1 calc R U P B -1
Cl1 Cl 0.5312(6) 0.0659(3) 0.5654(3) 0.0973(11) Uani 0.5 1 d . . P B -1
Cl1A Cl 0.4635(4) -0.0691(2) 0.4579(3) 0.1028(12) Uani 0.5 1 d . . P B -1

loop_
_atom_site_aniso_label
_atom_site_aniso_U_11
_atom_site_aniso_U_22
_atom_site_aniso_U_33
_atom_site_aniso_U_23
_atom_site_aniso_U_13
_atom_site_aniso_U_12
C1 0.0169(7) 0.0152(7) 0.0140(7) 0.0033(5) 0.0094(6) 0.0024(5)
C2 0.0213(8) 0.0132(7) 0.0207(8) 0.0052(6) 0.0149(7) 0.0020(6)
C3 0.0176(7) 0.0178(7) 0.0141(7) 0.0007(6) 0.0109(7) -0.0026(6)
C4 0.0164(7) 0.0179(7) 0.0211(8) 0.0079(6) 0.0135(7) 0.0055(6)
C5 0.0163(7) 0.0218(8) 0.0229(8) 0.0095(6) 0.0116(7) 0.0049(6)
C6 0.0167(8) 0.0313(10) 0.0339(10) 0.0139(8) 0.0147(8) 0.0041(7)
C7 0.0246(9) 0.0428(11) 0.0461(12) 0.0241(9) 0.0282(10) 0.0129(8)
C8 0.0315(10) 0.0387(10) 0.0359(10) 0.0184(8) 0.0288(9) 0.0161(8)
C9 0.0247(8) 0.0232(8) 0.0253(9) 0.0119(7) 0.0192(8) 0.0109(6)
C10 0.0162(8) 0.0280(9) 0.0226(9) -0.0015(7) 0.0094(7) -0.0016(6)
C11 0.0402(11) 0.0425(12) 0.0261(10) 0.0021(8) 0.0216(10) 0.0011(9)
C12 0.0277(10) 0.0380(11) 0.0365(12) -0.0089(9) 0.0147(10) -0.0084(8)
C13 0.0335(9) 0.0252(9) 0.0256(9) 0.0039(7) 0.0238(8) 0.0070(7)
C14 0.0323(10) 0.0392(11) 0.0254(9) 0.0067(8) 0.0213(9) 0.0059(8)
C15 0.0631(15) 0.0353(11) 0.0473(13) -0.0001(9) 0.0423(13) 0.0133(10)
C16 0.0202(7) 0.0158(7) 0.0174(8) 0.0027(6) 0.0150(7) 0.0010(6)
C17 0.0208(8) 0.0174(7) 0.0205(8) -0.0003(6) 0.0161(7) -0.0010(6)
C18 0.0225(8) 0.0244(8) 0.0309(9) -0.0001(7) 0.0211(8) 0.0016(6)
C19 0.0316(9) 0.0244(9) 0.0366(10) -0.0030(7) 0.0285(9) 0.0023(7)
C20 0.0317(9) 0.0221(8) 0.0259(9) -0.0056(7) 0.0224(8) -0.0022(7)
C21 0.0217(8) 0.0188(8) 0.0184(8) 0.0006(6) 0.0150(7) -0.0003(6)
C22 0.0172(7) 0.0228(8) 0.0225(8) -0.0032(6) 0.0145(7) -0.0015(6)
C23 0.0290(9) 0.0298(9) 0.0354(10) -0.0072(8) 0.0249(9) -0.0077(7)
C24 0.0219(8) 0.0337(10) 0.0223(9) -0.0020(7) 0.0148(8) -0.0019(7)
C25 0.0232(8) 0.0261(9) 0.0216(9) -0.0052(7) 0.0153(8) -0.0031(7)
C26 0.0295(9) 0.0313(10) 0.0283(10) -0.0102(7) 0.0192(9) -0.0085(7)
C27 0.0292(10) 0.0375(11) 0.0241(10) 0.0015(8) 0.0116(9) -0.0001(8)
C28 0.0260(9) 0.0196(8) 0.0305(9) 0.0106(7) 0.0206(8) 0.0089(6)
C29 0.0301(9) 0.0217(8) 0.0283(9) 0.0072(7) 0.0238(8) 0.0028(7)
C30 0.0175(8) 0.0171(10) 0.0190(15) 0.0013(8) 0.0137(9) -0.0004(9)
C30A 0.0175(8) 0.0171(10) 0.0190(15) 0.0013(8) 0.0137(9) -0.0004(9)
C31 0.0225(12) 0.0168(10) 0.0204(13) 0.0023(8) 0.0152(8) 0.0003(8)
C31A 0.0225(12) 0.0168(10) 0.0204(13) 0.0023(8) 0.0152(8) 0.0003(8)
C32 0.0306(16) 0.0145(13) 0.0320(11) -0.0056(9) 0.0185(10) -0.0047(10)
C32A 0.0306(16) 0.0145(13) 0.0320(11) -0.0056(9) 0.0185(10) -0.0047(10)
C33 0.0212(18) 0.0320(10) 0.0201(10) -0.0108(8) 0.0100(14) -0.0062(13)
C33A 0.0212(18) 0.0320(10) 0.0201(10) -0.0108(8) 0.0100(14) -0.0062(13)
C34 0.021(2) 0.0329(10) 0.013(2) 0.0042(10) 0.0088(17) 0.0019(10)
C34A 0.021(2) 0.0329(10) 0.013(2) 0.0042(10) 0.0088(17) 0.0019(10)
N1 0.0139(6) 0.0159(6) 0.0142(6) 0.0021(5) 0.0098(5) 0.0018(5)
N2 0.0154(6) 0.0147(6) 0.0145(6) 0.0011(5) 0.0108(6) 0.0015(5)
N3 0.0152(8) 0.0149(8) 0.0138(13) -0.0009(8) 0.0097(15) -0.0019(8)
N3A 0.0152(8) 0.0149(8) 0.0138(13) -0.0009(8) 0.0097(15) -0.0019(8)
O1 0.0296(10) 0.0153(7) 0.0430(9) 0.0060(6) 0.0267(8) -0.0006(7)
O1A 0.0296(10) 0.0153(7) 0.0430(9) 0.0060(6) 0.0267(8) -0.0006(7)
Zn1 0.01366(9) 0.01165(9) 0.01251(9) 0.00190(6) 0.00907(8) 0.00088(6)
C35 0.020(2) 0.090(4) 0.082(4) 0.033(4) 0.022(3) 0.010(2)
Cl1 0.123(2) 0.101(2) 0.0915(16) 0.0147(12) 0.0845(17) 0.0115(15)
Cl1A 0.0642(13) 0.0558(13) 0.136(3) 0.0032(16) 0.052(2) 0.0144(9)

loop_
_atom_type_symbol
_atom_type_description
_atom_type_scat_dispersion_real
_atom_type_scat_dispersion_imag
_atom_type_scat_source
C C 0.0033 0.0016 'International Tables Vol C Tables 4.2.6.8 and 6.1.1.4'
H H 0.0000 0.0000 'International Tables Vol C Tables 4.2.6.8 and 6.1.1.4'
Cl Cl 0.1484 0.1585 'International Tables Vol C Tables 4.2.6.8 and 6.1.1.4'
N N 0.0061 0.0033 'International Tables Vol C Tables 4.2.6.8 and 6.1.1.4'
O O 0.0106 0.0060 'International Tables Vol C Tables 4.2.6.8 and 6.1.1.4'
Zn Zn 0.2839 1.4301 'International Tables Vol C Tables 4.2.6.8 and 6.1.1.4'

loop_
_geom_angle_atom_site_label_1
_geom_angle_atom_site_label_2
_geom_angle_atom_site_label_3
_geom_angle
_geom_angle_site_symmetry_1
_geom_angle_site_symmetry_3
_geom_angle_publ_flag
C2 C1 C28 116.69(13) . . ?
N1 C1 C2 123.39(13) . . ?
N1 C1 C28 119.92(14) . . ?
C1 C2 H2 115.2 . . ?
C3 C2 C1 129.64(14) . . ?
C3 C2 H2 115.2 . . ?
C2 C3 C29 115.47(13) . . ?
N2 C3 C2 124.79(13) . . ?
N2 C3 C29 119.74(13) . . ?
C5 C4 N1 118.04(14) . . ?
C9 C4 C5 121.20(14) . . ?
C9 C4 N1 120.63(14) . . ?
C4 C5 C10 121.07(14) . . ?
C6 C5 C4 117.85(16) . . ?
C6 C5 C10 121.08(16) . . ?
C5 C6 H6 119.3 . . ?
C7 C6 C5 121.35(18) . . ?
C7 C6 H6 119.3 . . ?
C6 C7 H7 120.0 . . ?
C8 C7 C6 119.96(16) . . ?
C8 C7 H7 120.0 . . ?
C7 C8 H8 119.3 . . ?
C7 C8 C9 121.43(17) . . ?
C9 C8 H8 119.3 . . ?
C4 C9 C13 122.00(14) . . ?
C8 C9 C4 118.15(17) . . ?
C8 C9 C13 119.79(16) . . ?
C5 C10 H10 107.2 . . ?
C5 C10 C11 112.51(15) . . ?
C5 C10 C12 113.25(16) . . ?
C11 C10 H10 107.2 . . ?
C12 C10 H10 107.2 . . ?
C12 C10 C11 109.09(16) . . ?
C10 C11 H11A 109.5 . . ?
C10 C11 H11B 109.5 . . ?
C10 C11 H11C 109.5 . . ?
H11A C11 H11B 109.5 . . ?
H11A C11 H11C 109.5 . . ?
H11B C11 H11C 109.5 . . ?
C10 C12 H12A 109.5 . . ?
C10 C12 H12B 109.5 . . ?
C10 C12 H12C 109.5 . . ?
H12A C12 H12B 109.5 . . ?
H12A C12 H12C 109.5 . . ?
H12B C12 H12C 109.5 . . ?
C9 C13 H13 107.7 . . ?
C9 C13 C14 109.90(15) . . ?
C9 C13 C15 113.16(16) . . ?
C14 C13 H13 107.7 . . ?
C15 C13 H13 107.7 . . ?
C15 C13 C14 110.37(15) . . ?
C13 C14 H14A 109.5 . . ?
C13 C14 H14B 109.5 . . ?
C13 C14 H14C 109.5 . . ?
H14A C14 H14B 109.5 . . ?
H14A C14 H14C 109.5 . . ?
H14B C14 H14C 109.5 . . ?
C13 C15 H15A 109.5 . . ?
C13 C15 H15B 109.5 . . ?
C13 C15 H15C 109.5 . . ?
H15A C15 H15B 109.5 . . ?
H15A C15 H15C 109.5 . . ?
H15B C15 H15C 109.5 . . ?
C17 C16 C21 120.82(14) . . ?
C17 C16 N2 120.28(13) . . ?
C21 C16 N2 118.88(13) . . ?
C16 C17 C22 122.46(13) . . ?
C18 C17 C16 118.16(15) . . ?
C18 C17 C22 119.33(14) . . ?
C17 C18 H18 119.3 . . ?
C19 C18 C17 121.39(16) . . ?
C19 C18 H18 119.3 . . ?
C18 C19 H19 120.0 . . ?
C18 C19 C20 119.92(15) . . ?
C20 C19 H19 120.0 . . ?
C19 C20 H20 119.5 . . ?
C19 C20 C21 120.94(15) . . ?
C21 C20 H20 119.5 . . ?
C16 C21 C25 120.88(14) . . ?
C20 C21 C16 118.62(15) . . ?
C20 C21 C25 120.49(14) . . ?
C17 C22 H22 107.9 . . ?
C17 C22 C23 113.06(13) . . ?
C17 C22 C24 110.09(14) . . ?
C23 C22 H22 107.9 . . ?
C24 C22 H22 107.9 . . ?
C24 C22 C23 109.77(14) . . ?
C22 C23 H23A 109.5 . . ?
C22 C23 H23B 109.5 . . ?
C22 C23 H23C 109.5 . . ?
H23A C23 H23B 109.5 . . ?
H23A C23 H23C 109.5 . . ?
H23B C23 H23C 109.5 . . ?
C22 C24 H24A 109.5 . . ?
C22 C24 H24B 109.5 . . ?
C22 C24 H24C 109.5 . . ?
H24A C24 H24B 109.5 . . ?
H24A C24 H24C 109.5 . . ?
H24B C24 H24C 109.5 . . ?
C21 C25 H25 107.3 . . ?
C21 C25 C26 113.11(14) . . ?
C21 C25 C27 111.75(14) . . ?
C26 C25 H25 107.3 . . ?
C27 C25 H25 107.3 . . ?
C27 C25 C26 109.86(15) . . ?
C25 C26 H26A 109.5 . . ?
C25 C26 H26B 109.5 . . ?
C25 C26 H26C 109.5 . . ?
H26A C26 H26B 109.5 . . ?
H26A C26 H26C 109.5 . . ?
H26B C26 H26C 109.5 . . ?
C25 C27 H27A 109.5 . . ?
C25 C27 H27B 109.5 . . ?
C25 C27 H27C 109.5 . . ?
H27A C27 H27B 109.5 . . ?
H27A C27 H27C 109.5 . . ?
H27B C27 H27C 109.5 . . ?
C1 C28 H28A 109.5 . . ?
C1 C28 H28B 109.5 . . ?
C1 C28 H28C 109.5 . . ?
H28A C28 H28B 109.5 . . ?
H28A C28 H28C 109.5 . . ?
H28B C28 H28C 109.5 . . ?
C3 C29 H29A 109.5 . . ?
C3 C29 H29B 109.5 . . ?
C3 C29 H29C 109.5 . . ?
H29A C29 H29B 109.5 . . ?
H29A C29 H29C 109.5 . . ?
H29B C29 H29C 109.5 . . ?
N3 C30 C34 118.7(5) . . ?
O1 C30 C34 122.7(5) . . ?
O1 C30 N3 118.5(4) . . ?
N3A C30A C34A 125(4) . . ?
O1A C30A C34A 119(4) . . ?
O1A C30A N3A 115(4) . . ?
C32 C31 H31 118.4 . . ?
N3 C31 H31 118.4 . . ?
N3 C31 C32 123.1(6) . . ?
C32A C31A H31A 116.8 . . ?
C32A C31A N3A 126(5) . . ?
N3A C31A H31A 116.8 . . ?
C31 C32 H32 120.5 . . ?
C31 C32 C33 119.0(5) . . ?
C33 C32 H32 120.5 . . ?
C31A C32A H32A 125.5 . . ?
C31A C32A C33A 109(4) . . ?
C33A C32A H32A 125.5 . . ?
C32 C33 H33 121.1 . . ?
C34 C33 C32 117.8(5) . . ?
C34 C33 H33 121.1 . . ?
C32A C33A H33A 114.1 . . ?
C34A C33A C32A 132(4) . . ?
C34A C33A H33A 114.1 . . ?
C30 C34 H34 119.1 . . ?
C33 C34 C30 121.9(6) . . ?
C33 C34 H34 119.1 . . ?
C30A C34A H34A 127.1 . . ?
C33A C34A C30A 106(4) . . ?
C33A C34A H34A 127.0 . . ?
C1 N1 C4 119.90(12) . . ?
C1 N1 Zn1 118.01(10) . . ?
C4 N1 Zn1 121.92(9) . . ?
C3 N2 C16 118.82(12) . . ?
C3 N2 Zn1 117.17(10) . . ?
C16 N2 Zn1 123.46(9) . . ?
C30 N3 Zn1 122.0(5) . 3_666 ?
C31 N3 C30 119.3(7) . . ?
C31 N3 Zn1 118.7(5) . 3_666 ?
C30A N3A C31A 115(5) . . ?
C30A N3A Zn1 125(4) . 3_666 ?
C31A N3A Zn1 119(4) . 3_666 ?
C30 O1 Zn1 153.3(4) . . ?
C30A O1A Zn1 177(3) . . ?
N1 Zn1 N3 106.6(4) . 3_666 ?
N1 Zn1 N3A 105(3) . 3_666 ?
N2 Zn1 N1 96.52(5) . . ?
N2 Zn1 N3 106.7(5) . 3_666 ?
N2 Zn1 N3A 108(4) . 3_666 ?
N3 Zn1 N3A 2(5) 3_666 3_666 ?
O1 Zn1 N1 104.50(14) . . ?
O1 Zn1 N2 126.35(17) . . ?
O1 Zn1 N3 113.3(3) . 3_666 ?
O1 Zn1 N3A 112(2) . 3_666 ?
O1A Zn1 N1 114.6(7) . . ?
O1A Zn1 N2 112.9(9) . . ?
H35A C35 H35B 108.0 . . ?
Cl1 C35 H35A 109.3 . . ?
Cl1 C35 H35B 109.3 . . ?
Cl1 C35 Cl1A 111.6(4) . . ?
Cl1A C35 H35A 109.3 . . ?
Cl1A C35 H35B 109.3 . . ?

loop_
_geom_bond_atom_site_label_1
_geom_bond_atom_site_label_2
_geom_bond_distance
_geom_bond_site_symmetry_2
_geom_bond_publ_flag
C1 C2 1.410(2) . ?
C1 C28 1.512(2) . ?
C1 N1 1.3243(19) . ?
C2 H2 0.9300 . ?
C2 C3 1.409(2) . ?
C3 C29 1.516(2) . ?
C3 N2 1.3289(19) . ?
C4 C5 1.409(2) . ?
C4 C9 1.404(2) . ?
C4 N1 1.4400(18) . ?
C5 C6 1.399(2) . ?
C5 C10 1.516(2) . ?
C6 H6 0.9300 . ?
C6 C7 1.379(3) . ?
C7 H7 0.9300 . ?
C7 C8 1.374(3) . ?
C8 H8 0.9300 . ?
C8 C9 1.396(2) . ?
C9 C13 1.513(3) . ?
C10 H10 0.9800 . ?
C10 C11 1.531(3) . ?
C10 C12 1.526(3) . ?
C11 H11A 0.9600 . ?
C11 H11B 0.9600 . ?
C11 H11C 0.9600 . ?
C12 H12A 0.9600 . ?
C12 H12B 0.9600 . ?
C12 H12C 0.9600 . ?
C13 H13 0.9800 . ?
C13 C14 1.535(2) . ?
C13 C15 1.532(2) . ?
C14 H14A 0.9600 . ?
C14 H14B 0.9600 . ?
C14 H14C 0.9600 . ?
C15 H15A 0.9600 . ?
C15 H15B 0.9600 . ?
C15 H15C 0.9600 . ?
C16 C17 1.407(2) . ?
C16 C21 1.408(2) . ?
C16 N2 1.4392(19) . ?
C17 C18 1.398(2) . ?
C17 C22 1.517(2) . ?
C18 H18 0.9300 . ?
C18 C19 1.379(2) . ?
C19 H19 0.9300 . ?
C19 C20 1.385(2) . ?
C20 H20 0.9300 . ?
C20 C21 1.394(2) . ?
C21 C25 1.526(2) . ?
C22 H22 0.9800 . ?
C22 C23 1.534(2) . ?
C22 C24 1.530(2) . ?
C23 H23A 0.9600 . ?
C23 H23B 0.9600 . ?
C23 H23C 0.9600 . ?
C24 H24A 0.9600 . ?
C24 H24B 0.9600 . ?
C24 H24C 0.9600 . ?
C25 H25 0.9800 . ?
C25 C26 1.531(2) . ?
C25 C27 1.528(3) . ?
C26 H26A 0.9600 . ?
C26 H26B 0.9600 . ?
C26 H26C 0.9600 . ?
C27 H27A 0.9600 . ?
C27 H27B 0.9600 . ?
C27 H27C 0.9600 . ?
C28 H28A 0.9600 . ?
C28 H28B 0.9600 . ?
C28 H28C 0.9600 . ?
C29 H29A 0.9600 . ?
C29 H29B 0.9600 . ?
C29 H29C 0.9600 . ?
C30 C34 1.413(4) . ?
C30 N3 1.356(3) . ?
C30 O1 1.280(3) . ?
C30A C34A 1.401(19) . ?
C30A N3A 1.358(18) . ?
C30A O1A 1.288(18) . ?
C31 H31 0.9300 . ?
C31 C32 1.367(3) . ?
C31 N3 1.355(4) . ?
C31A H31A 0.9300 . ?
C31A C32A 1.351(18) . ?
C31A N3A 1.359(18) . ?
C32 H32 0.9300 . ?
C32 C33 1.399(3) . ?
C32A H32A 0.9300 . ?
C32A C33A 1.394(18) . ?
C33 H33 0.9300 . ?
C33 C34 1.365(5) . ?
C33A H33A 0.9300 . ?
C33A C34A 1.364(19) . ?
C34 H34 0.9300 . ?
C34A H34A 0.9300 . ?
N1 Zn1 2.0005(12) . ?
N2 Zn1 1.9923(12) . ?
N3 Zn1 2.026(9) 3_666 ?
N3A Zn1 2.12(6) 3_666 ?
O1 Zn1 1.8963(18) . ?
O1A Zn1 1.874(12) . ?
C35 H35A 0.9700 . ?
C35 H35B 0.9700 . ?
C35 Cl1 1.615(8) . ?
C35 Cl1A 1.845(8) . ?

loop_
_geom_torsion_atom_site_label_1
_geom_torsion_atom_site_label_2
_geom_torsion_atom_site_label_3
_geom_torsion_atom_site_label_4
_geom_torsion
_geom_torsion_site_symmetry_1
_geom_torsion_site_symmetry_2
_geom_torsion_site_symmetry_3
_geom_torsion_site_symmetry_4
_geom_torsion_publ_flag
C1 C2 C3 C29 -168.37(16) . . . . ?
C1 C2 C3 N2 11.9(3) . . . . ?
C2 C1 N1 C4 168.07(15) . . . . ?
C2 C1 N1 Zn1 -16.6(2) . . . . ?
C2 C3 N2 C16 -174.07(14) . . . . ?
C2 C3 N2 Zn1 14.1(2) . . . . ?
C4 C5 C6 C7 0.2(2) . . . . ?
C4 C5 C10 C11 82.92(19) . . . . ?
C4 C5 C10 C12 -152.79(16) . . . . ?
C4 C9 C13 C14 105.44(17) . . . . ?
C4 C9 C13 C15 -130.67(17) . . . . ?
C5 C4 C9 C8 2.9(2) . . . . ?
C5 C4 C9 C13 -174.28(14) . . . . ?
C5 C4 N1 C1 -94.13(17) . . . . ?
C5 C4 N1 Zn1 90.70(15) . . . . ?
C5 C6 C7 C8 1.6(3) . . . . ?
C6 C5 C10 C11 -97.83(19) . . . . ?
C6 C5 C10 C12 26.5(2) . . . . ?
C6 C7 C8 C9 -1.3(3) . . . . ?
C7 C8 C9 C4 -1.0(2) . . . . ?
C7 C8 C9 C13 176.26(16) . . . . ?
C8 C9 C13 C14 -71.68(19) . . . . ?
C8 C9 C13 C15 52.2(2) . . . . ?
C9 C4 C5 C6 -2.5(2) . . . . ?
C9 C4 C5 C10 176.75(14) . . . . ?
C9 C4 N1 C1 90.06(18) . . . . ?
C9 C4 N1 Zn1 -85.11(16) . . . . ?
C10 C5 C6 C7 -179.04(16) . . . . ?
C16 C17 C18 C19 -0.1(2) . . . . ?
C16 C17 C22 C23 129.01(16) . . . . ?
C16 C17 C22 C24 -107.83(17) . . . . ?
C16 C21 C25 C26 149.87(15) . . . . ?
C16 C21 C25 C27 -85.52(19) . . . . ?
C17 C16 C21 C20 4.2(2) . . . . ?
C17 C16 C21 C25 -176.63(14) . . . . ?
C17 C16 N2 C3 -84.39(18) . . . . ?
C17 C16 N2 Zn1 86.84(16) . . . . ?
C17 C18 C19 C20 2.5(3) . . . . ?
C18 C17 C22 C23 -53.5(2) . . . . ?
C18 C17 C22 C24 69.68(18) . . . . ?
C18 C19 C20 C21 -1.6(3) . . . . ?
C19 C20 C21 C16 -1.7(2) . . . . ?
C19 C20 C21 C25 179.07(16) . . . . ?
C20 C21 C25 C26 -30.9(2) . . . . ?
C20 C21 C25 C27 93.68(19) . . . . ?
C21 C16 C17 C18 -3.3(2) . . . . ?
C21 C16 C17 C22 174.26(14) . . . . ?
C21 C16 N2 C3 97.13(17) . . . . ?
C21 C16 N2 Zn1 -91.64(15) . . . . ?
C22 C17 C18 C19 -177.69(16) . . . . ?
C28 C1 C2 C3 169.75(16) . . . . ?
C28 C1 N1 C4 -12.1(2) . . . . ?
C28 C1 N1 Zn1 163.23(12) . . . . ?
C29 C3 N2 C16 6.2(2) . . . . ?
C29 C3 N2 Zn1 -165.54(11) . . . . ?
C30 O1 Zn1 N1 -136.0(7) . . . . ?
C30 O1 Zn1 N2 -26.4(8) . . . . ?
C30 O1 Zn1 N3 108.4(9) . . . 3_666 ?
C31 C32 C33 C34 -1.2(8) . . . . ?
C31A C32A C33A C34A 20(8) . . . . ?
C32 C31 N3 C30 -2(2) . . . . ?
C32 C31 N3 Zn1 176.1(6) . . . 3_666 ?
C32 C33 C34 C30 3.6(13) . . . . ?
C32A C31A N3A C30A 10(16) . . . . ?
C32A C31A N3A Zn1 178(5) . . . 3_666 ?
C32A C33A C34A C30A -28(10) . . . . ?
C34 C30 N3 C31 5(2) . . . . ?
C34 C30 N3 Zn1 -173.9(10) . . . 3_666 ?
C34 C30 O1 Zn1 79.0(11) . . . . ?
C34A C30A N3A C31A -20(16) . . . . ?
C34A C30A N3A Zn1 173(7) . . . 3_666 ?
N1 C1 C2 C3 -10.4(3) . . . . ?
N1 C4 C5 C6 -178.31(13) . . . . ?
N1 C4 C5 C10 1.0(2) . . . . ?
N1 C4 C9 C8 178.57(14) . . . . ?
N1 C4 C9 C13 1.4(2) . . . . ?
N2 C16 C17 C18 178.28(14) . . . . ?
N2 C16 C17 C22 -4.2(2) . . . . ?
N2 C16 C21 C20 -177.37(14) . . . . ?
N2 C16 C21 C25 1.8(2) . . . . ?
N3 C30 C34 C33 -5.4(17) . . . . ?
N3 C30 O1 Zn1 -104.1(11) . . . . ?
N3 C31 C32 C33 0.6(11) . . . . ?
N3A C30A C34A C33A 26(12) . . . . ?
N3A C31A C32A C33A -9(10) . . . . ?
O1 C30 C34 C33 171.5(8) . . . . ?
O1 C30 N3 C31 -172.4(11) . . . . ?
O1 C30 N3 Zn1 9.1(17) . . . 3_666 ?
O1A C30A C34A C33A -159(5) . . . . ?
O1A C30A N3A C31A 165(8) . . . . ?
O1A C30A N3A Zn1 -2(13) . . . 3_666 ?
